data_2239908
loop_
_publ_author_name
'Sathya, S.'
'Reuben Jonathan, D.'
'Prathebha, K.'
'Jovita, J.'
'Usha, G.'

_publ_section_title
;
 Crystal structure of
 4-[(2<i>E</i>)-3-(4-methoxyphenyl)prop-2-enoyl]phenyl benzoate
;
_journal_issue 9
_journal_name_full 'Acta Crystallographica Section E'
_journal_page_first o1007
_journal_paper_doi 10.1107/S1600536814018303
_journal_volume 70
_journal_year 2014
_chemical_formula_iupac 'C23 H18 O4'
_chemical_formula_moiety 'C23 H18 O4'
_chemical_formula_sum 'C23 H18 O4'
_chemical_formula_weight 358.37
_chemical_name_systematic
;
4-[(2<i>E</i>)-3-(4-Methoxyphenyl)prop-2-enoyl]phenyl benzoate
;
_space_group_IT_number 14
_symmetry_cell_setting monoclinic
_symmetry_space_group_name_Hall '-P 2ybc'
_symmetry_space_group_name_H-M 'P 1 21/c 1'
_atom_sites_solution_hydrogens geom
_atom_sites_solution_primary direct
_atom_sites_solution_secondary difmap
_audit_creation_method SHELXL-97
_cell_angle_alpha 90.000
_cell_angle_beta 94.828(5)
_cell_angle_gamma 90.000
_cell_formula_units_Z 4
_cell_length_a 20.146(5)
_cell_length_b 14.513(5)
_cell_length_c 6.187(5)
_cell_measurement_reflns_used 3462
_cell_measurement_temperature 293(2)
_cell_measurement_theta_max 25.6
_cell_measurement_theta_min 2.6
_cell_volume 1802.5(16)
_computing_cell_refinement 'SAINT (Bruker, 2004)'
_computing_data_collection 'APEX2 (Bruker, 2004)'
_computing_data_reduction 'SAINT (Bruker, 2004)'
_computing_molecular_graphics 'ORTEP-3 for Windows (Farrugia, 2012)'
_computing_publication_material 'SHELXL97 (Sheldrick, 2008)'
_computing_structure_refinement 'SHELXL97 (Sheldrick, 2008)'
_computing_structure_solution 'SHELXS97 (Sheldrick, 2008)'
_diffrn_ambient_temperature 293(2)
_diffrn_measured_fraction_theta_full 0.998
_diffrn_measured_fraction_theta_max 0.998
_diffrn_measurement_device_type 'Bruker APEXII CCD'
_diffrn_measurement_method '\w and \f scan'
_diffrn_radiation_monochromator graphite
_diffrn_radiation_source 'fine-focus sealed tube'
_diffrn_radiation_type MoK\a
_diffrn_radiation_wavelength 0.71073
_diffrn_reflns_av_R_equivalents 0.0446
_diffrn_reflns_av_sigmaI/netI 0.0456
_diffrn_reflns_limit_h_max 23
_diffrn_reflns_limit_h_min -23
_diffrn_reflns_limit_k_max 17
_diffrn_reflns_limit_k_min -17
_diffrn_reflns_limit_l_max 7
_diffrn_reflns_limit_l_min -7
_diffrn_reflns_number 17041
_diffrn_reflns_theta_full 24.99
_diffrn_reflns_theta_max 24.99
_diffrn_reflns_theta_min 1.73
_diffrn_standards_decay_% 0
_exptl_absorpt_coefficient_mu 0.090
_exptl_absorpt_correction_T_max 0.978
_exptl_absorpt_correction_T_min 0.969
_exptl_absorpt_correction_type multi-scan
_exptl_absorpt_process_details '(SADABS; Bruker, 2004)'
_exptl_crystal_colour yellow
_exptl_crystal_density_diffrn 1.321
_exptl_crystal_density_method 'not measured'
_exptl_crystal_description block
_exptl_crystal_F_000 752
_exptl_crystal_size_max 0.35
_exptl_crystal_size_mid 0.30
_exptl_crystal_size_min 0.25
_refine_diff_density_max 0.206
_refine_diff_density_min -0.172
_refine_ls_extinction_coef 0.0043(17)
_refine_ls_extinction_expression Fc^*^=kFc[1+0.001xFc^2^\l^3^/sin(2\q)]^-1/4^
_refine_ls_extinction_method SHELXL
_refine_ls_goodness_of_fit_ref 1.113
_refine_ls_hydrogen_treatment constr
_refine_ls_matrix_type full
_refine_ls_number_parameters 320
_refine_ls_number_reflns 3170
_refine_ls_number_restraints 334
_refine_ls_restrained_S_all 1.080
_refine_ls_R_factor_all 0.0801
_refine_ls_R_factor_gt 0.0561
_refine_ls_shift/su_max 0.001
_refine_ls_shift/su_mean 0.000
_refine_ls_structure_factor_coef Fsqd
_refine_ls_weighting_details 'calc w=1/[\s^2^(Fo^2^)+(0.0812P)^2^+1.0118P] where P=(Fo^2^+2Fc^2^)/3'
_refine_ls_weighting_scheme calc
_refine_ls_wR_factor_gt 0.1752
_refine_ls_wR_factor_ref 0.1951
_reflns_number_gt 2523
_reflns_number_total 3170
_reflns_threshold_expression I>2\s(I)
_cod_data_source_file hb7255sup1.cif
_cod_data_source_block I
_cod_original_sg_symbol_H-M 'P 21/c'
_cod_database_code 2239908
_cod_database_fobs_code 2239908

loop_
_symmetry_equiv_pos_as_xyz
'x, y, z'
'-x, y+1/2, -z+1/2'
'-x, -y, -z'
'x, -y-1/2, z-1/2'

loop_
_atom_site_type_symbol
_atom_site_label
_atom_site_fract_x
_atom_site_fract_y
_atom_site_fract_z
_atom_site_U_iso_or_equiv
_atom_site_adp_type
_atom_site_calc_flag
_atom_site_refinement_flags
_atom_site_occupancy
_atom_site_symmetry_multiplicity
_atom_site_disorder_assembly
_atom_site_disorder_group
C C1 0.89122(16) 0.6485(2) 0.0011(5) 0.0631(8) Uani d . 1 1 . .
H H1 0.8506 0.6659 -0.0694 0.076 Uiso calc R 1 1 . .
C C2 0.94911(18) 0.6612(2) -0.0966(5) 0.0746(9) Uani d . 1 1 . .
H H2 0.9474 0.6882 -0.2332 0.090 Uiso calc R 1 1 . .
C C3 1.00923(18) 0.6348(2) 0.0027(6) 0.0789(10) Uani d . 1 1 . .
H H3 1.0480 0.6438 -0.0660 0.095 Uiso calc R 1 1 . .
C C4 1.01200(17) 0.5948(3) 0.2058(6) 0.0773(9) Uani d . 1 1 . .
H H4 1.0527 0.5760 0.2737 0.093 Uiso calc R 1 1 . .
C C5 0.95459(15) 0.5829(2) 0.3071(5) 0.0665(8) Uani d . 1 1 . .
H H5 0.9566 0.5568 0.4448 0.080 Uiso calc R 1 1 . .
C C6 0.89386(13) 0.60929(18) 0.2065(4) 0.0514(7) Uani d . 1 1 . .
C C7 0.83392(14) 0.59524(18) 0.3243(5) 0.0540(7) Uani d . 1 1 A .
C C8 0.71707(13) 0.62650(18) 0.3021(4) 0.0515(7) Uani d . 1 1 A .
C C9 0.70646(14) 0.66395(18) 0.5013(5) 0.0555(7) Uani d . 1 1 . .
H H9 0.7417 0.6891 0.5888 0.067 Uiso calc R 1 1 . .
C C10 0.64306(14) 0.66356(18) 0.5684(5) 0.0555(7) Uani d . 1 1 A .
H H10 0.6356 0.6871 0.7040 0.067 Uiso calc R 1 1 . .
C C11 0.59009(14) 0.62820(18) 0.4352(5) 0.0575(7) Uani d D 1 1 . .
C C12 0.60283(15) 0.5913(2) 0.2357(5) 0.0687(9) Uani d . 1 1 A .
H H12 0.5679 0.5673 0.1449 0.082 Uiso calc R 1 1 . .
C C13 0.66607(15) 0.5899(2) 0.1713(5) 0.0625(8) Uani d . 1 1 . .
H H13 0.6742 0.5641 0.0385 0.075 Uiso calc R 1 1 A .
O O1 0.83266(11) 0.55704(16) 0.4953(3) 0.0757(7) Uani d . 1 1 . .
O O2 0.77922(9) 0.63206(14) 0.2161(3) 0.0613(6) Uani d . 1 1 . .
C C14 0.5205(2) 0.6314(5) 0.4965(9) 0.0649(15) Uani d PDU 0.823(5) 1 A 1
C C15 0.4662(2) 0.6328(4) 0.3246(11) 0.0682(15) Uani d PU 0.823(5) 1 A 1
H H15 0.4749 0.6488 0.1842 0.082 Uiso calc PR 0.823(5) 1 A 1
C C16 0.40600(19) 0.6119(2) 0.3661(7) 0.0610(10) Uani d PU 0.823(5) 1 A 1
H H16 0.3996 0.5946 0.5076 0.073 Uiso calc PR 0.823(5) 1 A 1
O O4 0.16821(8) 0.61934(12) -0.1635(3) 0.0731(16) Uani d PDU 0.823(5) 1 A 1
C C20 0.22860(8) 0.61731(12) -0.0591(3) 0.0506(9) Uani d PRU 0.823(5) 1 A 1
C C21 0.23058(8) 0.57341(12) 0.1410(3) 0.0521(10) Uani d PRU 0.823(5) 1 A 1
H H21 0.1925 0.5454 0.1853 0.063 Uiso calc PR 0.823(5) 1 A 1
C C22 0.28953(8) 0.57131(12) 0.2749(3) 0.0545(10) Uani d PRU 0.823(5) 1 A 1
H H22 0.2909 0.5419 0.4088 0.065 Uiso calc PR 0.823(5) 1 A 1
C C17 0.34650(8) 0.61310(12) 0.2087(3) 0.0517(11) Uani d PRU 0.823(5) 1 A 1
C C18 0.34452(8) 0.65700(12) 0.0085(3) 0.0569(10) Uani d PRU 0.823(5) 1 A 1
H H18 0.3826 0.6850 -0.0358 0.068 Uiso calc PR 0.823(5) 1 A 1
C C19 0.28557(8) 0.65910(12) -0.1254(3) 0.0567(11) Uani d PRU 0.823(5) 1 A 1
H H19 0.2842 0.6885 -0.2593 0.068 Uiso calc PR 0.823(5) 1 A 1
O O3 0.5124(2) 0.6334(5) 0.6900(8) 0.0909(14) Uani d PDU 0.823(5) 1 A 1
C C23 0.1593(5) 0.6736(9) -0.3550(11) 0.073(2) Uani d PDU 0.823(5) 1 A 1
H H23A 0.1704 0.7365 -0.3209 0.109 Uiso calc PR 0.823(5) 1 A 1
H H23B 0.1137 0.6699 -0.4135 0.109 Uiso calc PR 0.823(5) 1 A 1
H H23C 0.1878 0.6509 -0.4599 0.109 Uiso calc PR 0.823(5) 1 A 1
C C14' 0.5326(7) 0.624(3) 0.575(3) 0.063(6) Uani d PDU 0.177(5) 1 A 2
C C15' 0.4574(6) 0.6085(10) 0.476(2) 0.038(3) Uani d PU 0.177(5) 1 A 2
H H15' 0.4262 0.5844 0.5633 0.046 Uiso calc PR 0.177(5) 1 A 2
C C16' 0.4385(10) 0.6305(14) 0.263(3) 0.042(3) Uani d PU 0.177(5) 1 A 2
H H16' 0.4730 0.6518 0.1852 0.050 Uiso calc PR 0.177(5) 1 A 2
O O4' 0.1697(4) 0.6196(6) -0.1703(13) 0.060(6) Uani d PDU 0.177(5) 1 A 2
C C20' 0.2427(4) 0.6185(6) -0.0378(13) 0.062(4) Uani d PRU 0.177(5) 1 A 2
C C21' 0.2604(4) 0.5803(6) 0.1649(13) 0.050(4) Uani d PRU 0.177(5) 1 A 2
H H21' 0.2283 0.5520 0.2417 0.060 Uiso calc PR 0.177(5) 1 A 2
C C22' 0.3262(4) 0.5842(6) 0.2528(13) 0.045(4) Uani d PRU 0.177(5) 1 A 2
H H22' 0.3380 0.5586 0.3884 0.054 Uiso calc PR 0.177(5) 1 A 2
C C17' 0.3742(4) 0.6264(6) 0.1381(13) 0.044(3) Uani d PRU 0.177(5) 1 A 2
C C18' 0.3565(4) 0.6646(6) -0.0646(13) 0.069(4) Uani d PRU 0.177(5) 1 A 2
H H18' 0.3887 0.6929 -0.1413 0.083 Uiso calc PR 0.177(5) 1 A 2
C C19' 0.2908(4) 0.6607(6) -0.1525(13) 0.063(4) Uani d PRU 0.177(5) 1 A 2
H H19' 0.2790 0.6863 -0.2881 0.076 Uiso calc PR 0.177(5) 1 A 2
O O3' 0.5304(9) 0.628(2) 0.774(2) 0.076(5) Uani d PDU 0.177(5) 1 A 2
C C23' 0.161(3) 0.661(5) -0.380(6) 0.095(14) Uani d PDU 0.177(5) 1 A 2
H H23D 0.1932 0.7093 -0.3896 0.142 Uiso calc PR 0.177(5) 1 A 2
H H23E 0.1171 0.6853 -0.4042 0.142 Uiso calc PR 0.177(5) 1 A 2
H H23F 0.1680 0.6149 -0.4884 0.142 Uiso calc PR 0.177(5) 1 A 2

loop_
_atom_site_aniso_label
_atom_site_aniso_U_11
_atom_site_aniso_U_22
_atom_site_aniso_U_33
_atom_site_aniso_U_12
_atom_site_aniso_U_13
_atom_site_aniso_U_23
C1 0.072(2) 0.0635(19) 0.0548(17) 0.0032(14) 0.0081(14) 0.0041(14)
C2 0.089(3) 0.073(2) 0.0646(19) -0.0015(17) 0.0248(18) 0.0038(16)
C3 0.073(2) 0.080(2) 0.088(2) -0.0085(18) 0.0321(19) -0.0092(19)
C4 0.061(2) 0.088(2) 0.083(2) 0.0019(17) 0.0072(17) -0.0069(19)
C5 0.0627(19) 0.070(2) 0.0667(19) 0.0064(15) 0.0046(15) 0.0015(16)
C6 0.0607(17) 0.0449(15) 0.0492(15) -0.0006(12) 0.0076(12) -0.0016(11)
C7 0.0587(17) 0.0467(15) 0.0565(16) 0.0035(12) 0.0039(13) 0.0043(13)
C8 0.0540(16) 0.0437(14) 0.0567(16) 0.0053(11) 0.0032(12) 0.0052(12)
C9 0.0545(17) 0.0505(15) 0.0603(17) -0.0017(12) -0.0031(13) -0.0034(13)
C10 0.0613(18) 0.0482(15) 0.0569(16) 0.0027(12) 0.0036(13) -0.0027(13)
C11 0.0544(17) 0.0446(15) 0.0727(19) 0.0032(12) 0.0010(14) -0.0049(13)
C12 0.0598(19) 0.0595(18) 0.083(2) 0.0052(14) -0.0134(16) -0.0228(16)
C13 0.067(2) 0.0611(18) 0.0575(17) 0.0132(14) -0.0039(14) -0.0113(14)
O1 0.0743(14) 0.0904(16) 0.0639(13) 0.0121(11) 0.0139(10) 0.0304(12)
O2 0.0593(12) 0.0684(13) 0.0569(12) 0.0094(9) 0.0094(9) 0.0141(10)
C14 0.057(3) 0.059(3) 0.077(3) 0.004(3) 0.001(3) -0.009(3)
C15 0.056(3) 0.064(3) 0.087(4) 0.001(3) 0.018(3) -0.001(3)
C16 0.065(2) 0.0484(19) 0.071(2) 0.0033(16) 0.015(2) -0.0013(17)
O4 0.074(3) 0.082(3) 0.065(3) -0.010(3) 0.013(3) 0.005(3)
C20 0.056(2) 0.0449(19) 0.0518(19) 0.0005(15) 0.0107(16) -0.0033(16)
C21 0.060(2) 0.0455(19) 0.053(2) -0.0032(16) 0.0162(17) -0.0025(15)
C22 0.063(3) 0.0454(19) 0.056(2) 0.0036(18) 0.013(2) 0.0043(16)
C17 0.065(3) 0.040(2) 0.051(2) 0.0039(19) 0.013(2) 0.0008(17)
C18 0.060(2) 0.048(2) 0.063(3) -0.0060(16) 0.0084(18) 0.0041(18)
C19 0.068(3) 0.051(2) 0.053(2) -0.001(2) 0.015(2) 0.0058(19)
O3 0.058(3) 0.125(3) 0.091(3) 0.003(3) 0.013(2) -0.003(3)
C23 0.062(3) 0.101(5) 0.056(4) -0.007(3) 0.005(3) -0.004(3)
C14' 0.034(8) 0.062(9) 0.086(12) 0.019(8) -0.030(9) -0.010(11)
C15' 0.023(6) 0.050(6) 0.044(6) -0.002(5) 0.012(5) 0.006(5)
C16' 0.040(7) 0.041(6) 0.049(8) -0.002(7) 0.035(6) 0.006(6)
O4' 0.054(10) 0.061(10) 0.066(10) -0.015(9) 0.018(9) 0.003(10)
C20' 0.066(7) 0.056(7) 0.064(7) -0.012(6) -0.001(6) -0.012(7)
C21' 0.047(8) 0.050(7) 0.055(7) -0.003(6) 0.020(6) -0.003(6)
C22' 0.053(8) 0.054(8) 0.031(6) 0.007(7) 0.025(7) 0.017(6)
C17' 0.056(6) 0.039(6) 0.041(6) -0.009(5) 0.035(5) 0.007(5)
C18' 0.095(9) 0.063(8) 0.051(8) 0.007(7) 0.007(7) 0.000(7)
C19' 0.068(8) 0.054(8) 0.067(8) -0.008(8) -0.002(7) -0.001(7)
O3' 0.045(9) 0.111(11) 0.070(11) 0.009(8) -0.016(7) -0.006(11)
C23' 0.15(3) 0.079(19) 0.051(17) 0.015(19) -0.010(18) 0.029(18)

loop_
_atom_type_symbol
_atom_type_description
_atom_type_scat_dispersion_real
_atom_type_scat_dispersion_imag
_atom_type_scat_source
C C 0.0033 0.0016 'International Tables Vol C Tables 4.2.6.8 and 6.1.1.4'
H H 0.0000 0.0000 'International Tables Vol C Tables 4.2.6.8 and 6.1.1.4'
O O 0.0106 0.0060 'International Tables Vol C Tables 4.2.6.8 and 6.1.1.4'

loop_
_geom_angle_atom_site_label_1
_geom_angle_atom_site_label_2
_geom_angle_atom_site_label_3
_geom_angle
C2 C1 C6 119.3(3)
C2 C1 H1 120.3
C6 C1 H1 120.3
C3 C2 C1 121.3(3)
C3 C2 H2 119.4
C1 C2 H2 119.4
C2 C3 C4 119.6(3)
C2 C3 H3 120.2
C4 C3 H3 120.2
C5 C4 C3 119.8(3)
C5 C4 H4 120.1
C3 C4 H4 120.1
C4 C5 C6 120.6(3)
C4 C5 H5 119.7
C6 C5 H5 119.7
C5 C6 C1 119.4(3)
C5 C6 C7 118.0(3)
C1 C6 C7 122.6(3)
O1 C7 O2 123.0(3)
O1 C7 C6 125.4(3)
O2 C7 C6 111.6(2)
C13 C8 C9 121.3(3)
C13 C8 O2 116.7(3)
C9 C8 O2 121.7(2)
C10 C9 C8 119.1(3)
C10 C9 H9 120.5
C8 C9 H9 120.5
C9 C10 C11 120.5(3)
C9 C10 H10 119.7
C11 C10 H10 119.7
C12 C11 C10 118.6(3)
C12 C11 C14 119.3(3)
C10 C11 C14 122.1(3)
C12 C11 C14' 134.9(11)
C10 C11 C14' 105.2(10)
C14 C11 C14' 20.7(7)
C13 C12 C11 120.8(3)
C13 C12 H12 119.6
C11 C12 H12 119.6
C8 C13 C12 119.7(3)
C8 C13 H13 120.1
C12 C13 H13 120.1
C7 O2 C8 120.4(2)
O3 C14 C15 124.1(5)
O3 C14 C11 117.2(4)
C15 C14 C11 118.7(5)
C16 C15 C14 120.5(6)
C16 C15 H15 119.7
C14 C15 H15 119.7
C15 C16 C17 125.9(5)
C15 C16 H16 117.0
C17 C16 H16 117.0
C20 O4 C23 117.6(4)
O4 C20 C21 113.5
O4 C20 C19 126.3
C21 C20 C19 120.0
C22 C21 C20 120.0
C22 C21 H21 120.0
C20 C21 H21 120.0
C21 C22 C17 120.0
C21 C22 H22 120.0
C17 C22 H22 120.0
C22 C17 C18 120.0
C22 C17 C16 116.38(18)
C18 C17 C16 123.54(18)
C17 C18 C19 120.0
C17 C18 H18 120.0
C19 C18 H18 120.0
C18 C19 C20 120.0
C18 C19 H19 120.0
C20 C19 H19 120.0
O3' C14' C11 131.7(18)
O3' C14' C15' 106.0(12)
C11 C14' C15' 122.3(13)
C16' C15' C14' 120.6(15)
C16' C15' H15' 119.7
C14' C15' H15' 119.7
C15' C16' C17' 131.3(16)
C15' C16' H16' 114.3
C17' C16' H16' 114.3
C23' O4' C20' 120(2)
C21' C20' C19' 120.0
C21' C20' O4' 127.7
C19' C20' O4' 112.3
C20' C21' C22' 120.0
C20' C21' H21' 120.0
C22' C21' H21' 120.0
C17' C22' C21' 120.0
C17' C22' H22' 120.0
C21' C22' H22' 120.0
C18' C17' C22' 120.0
C18' C17' C16' 127.7(8)
C22' C17' C16' 112.1(8)
C17' C18' C19' 120.0
C17' C18' H18' 120.0
C19' C18' H18' 120.0
C18' C19' C20' 120.0
C18' C19' H19' 120.0
C20' C19' H19' 120.0
O4' C23' H23D 109.5
O4' C23' H23E 109.5
H23D C23' H23E 109.5
O4' C23' H23F 109.5
H23D C23' H23F 109.5
H23E C23' H23F 109.5

loop_
_geom_bond_atom_site_label_1
_geom_bond_atom_site_label_2
_geom_bond_distance
C1 C2 1.371(4)
C1 C6 1.389(4)
C1 H1 0.9300
C2 C3 1.366(5)
C2 H2 0.9300
C3 C4 1.381(5)
C3 H3 0.9300
C4 C5 1.372(4)
C4 H4 0.9300
C5 C6 1.379(4)
C5 H5 0.9300
C6 C7 1.476(4)
C7 O1 1.196(3)
C7 O2 1.351(3)
C8 C13 1.361(4)
C8 C9 1.379(4)
C8 O2 1.403(3)
C9 C10 1.376(4)
C9 H9 0.9300
C10 C11 1.391(4)
C10 H10 0.9300
C11 C12 1.389(4)
C11 C14 1.484(5)
C11 C14' 1.505(10)
C12 C13 1.367(4)
C12 H12 0.9300
C13 H13 0.9300
C14 O3 1.222(6)
C14 C15 1.460(7)
C15 C16 1.297(6)
C15 H15 0.9300
C16 C17 1.480(4)
C16 H16 0.9300
O4 C20 1.3287
O4 C23 1.421(5)
C20 C21 1.3900
C20 C19 1.3900
C21 C22 1.3900
C21 H21 0.9300
C22 C17 1.3900
C22 H22 0.9300
C17 C18 1.3900
C18 C19 1.3900
C18 H18 0.9300
C19 H19 0.9300
C23 H23A 0.9600
C23 H23B 0.9600
C23 H23C 0.9600
C14' O3' 1.234(11)
C14' C15' 1.60(2)
C15' C16' 1.38(3)
C15' H15' 0.9300
C16' C17' 1.45(2)
C16' H16' 0.9300
O4' C23' 1.426(9)
O4' C20' 1.6236
C20' C21' 1.3900
C20' C19' 1.3900
C21' C22' 1.3900
C21' H21' 0.9300
C22' C17' 1.3900
C22' H22' 0.9300
C17' C18' 1.3900
C18' C19' 1.3900
C18' H18' 0.9300
C19' H19' 0.9300
C23' H23D 0.9600
C23' H23E 0.9600
C23' H23F 0.9600

loop_
_geom_hbond_atom_site_label_D
_geom_hbond_atom_site_label_H
_geom_hbond_atom_site_label_A
_geom_hbond_site_symmetry_A
_geom_hbond_distance_DH
_geom_hbond_distance_HA
_geom_hbond_distance_DA
_geom_hbond_angle_DHA
C21 H21 O1 3_666 0.93 2.56 3.280(3) 135
C21' H21' O1 3_666 0.93 2.65 3.546(7) 163
C23' H23F O1 3_665 0.96 2.50 3.24(7) 135

loop_
_geom_torsion_atom_site_label_1
_geom_torsion_atom_site_label_2
_geom_torsion_atom_site_label_3
_geom_torsion_atom_site_label_4
_geom_torsion
C6 C1 C2 C3 0.9(5)
C1 C2 C3 C4 -0.2(5)
C2 C3 C4 C5 -0.8(5)
C3 C4 C5 C6 1.0(5)
C4 C5 C6 C1 -0.2(5)
C4 C5 C6 C7 -179.6(3)
C2 C1 C6 C5 -0.8(4)
C2 C1 C6 C7 178.6(3)
C5 C6 C7 O1 -5.3(4)
C1 C6 C7 O1 175.3(3)
C5 C6 C7 O2 174.1(2)
C1 C6 C7 O2 -5.3(4)
C13 C8 C9 C10 0.4(4)
O2 C8 C9 C10 174.3(2)
C8 C9 C10 C11 -1.7(4)
C9 C10 C11 C12 1.6(4)
C9 C10 C11 C14 -176.5(4)
C9 C10 C11 C14' 170.5(15)
C10 C11 C12 C13 -0.1(5)
C14 C11 C12 C13 178.0(4)
C14' C11 C12 C13 -164.9(18)
C9 C8 C13 C12 1.0(4)
O2 C8 C13 C12 -173.1(3)
C11 C12 C13 C8 -1.2(5)
O1 C7 O2 C8 -0.2(4)
C6 C7 O2 C8 -179.6(2)
C13 C8 O2 C7 -126.4(3)
C9 C8 O2 C7 59.5(3)
C12 C11 C14 O3 155.5(5)
C10 C11 C14 O3 -26.5(8)
C14' C11 C14 O3 12(4)
C12 C11 C14 C15 -25.0(7)
C10 C11 C14 C15 153.0(5)
C14' C11 C14 C15 -169(5)
O3 C14 C15 C16 -18.4(10)
C11 C14 C15 C16 162.1(5)
C14 C15 C16 C17 178.2(4)
C23 O4 C20 C21 171.5(7)
C23 O4 C20 C19 -3.9(7)
O4 C20 C21 C22 -175.8
C19 C20 C21 C22 0.0
C20 C21 C22 C17 0.0
C21 C22 C17 C18 0.0
C21 C22 C17 C16 176.82(17)
C15 C16 C17 C22 167.8(4)
C15 C16 C17 C18 -15.6(5)
C22 C17 C18 C19 0.0
C16 C17 C18 C19 -176.58(18)
C17 C18 C19 C20 0.0
O4 C20 C19 C18 175.2
C21 C20 C19 C18 0.0
C12 C11 C14' O3' 150(3)
C10 C11 C14' O3' -16(4)
C14 C11 C14' O3' -163(8)
C12 C11 C14' C15' -27(4)
C10 C11 C14' C15' 166(2)
C14 C11 C14' C15' 19(2)
O3' C14' C15' C16' 159(2)
C11 C14' C15' C16' -23(4)
C14' C15' C16' C17' -177(2)
C23' O4' C20' C21' -179(3)
C23' O4' C20' C19' 0(3)
C19' C20' C21' C22' 0.0
O4' C20' C21' C22' 178.8
C20' C21' C22' C17' 0.0
C21' C22' C17' C18' 0.0
C21' C22' C17' C16' 175.2(10)
C15' C16' C17' C18' 167.7(15)
C15' C16' C17' C22' -7(2)
C22' C17' C18' C19' 0.0
C16' C17' C18' C19' -174.4(11)
C17' C18' C19' C20' 0.0
C21' C20' C19' C18' 0.0
O4' C20' C19' C18' -178.9
